data_1516598
loop_
_publ_author_name
'Li, Long'
'Shu, Chao'
'Zhou, Bo'
'Yu, Yong-Fei'
'Xiao, Xin-Yu'
'Ye, Long-Wu'

_publ_section_title
;
 Generation of gold carbenes in water: efficient intermolecular trapping
 of the \a-oxo gold carbenoids by indoles and anilines
;
_journal_issue 10
_journal_name_full 'Chemical Science'
_journal_page_first 4057
_journal_paper_doi 10.1039/C4SC00983E
_journal_volume 5
_journal_year 2014
_chemical_formula_sum 'C29 H27 Br N2 O3 S'
_chemical_formula_weight 563.51
_chemical_name_systematic
; 
 ? 
;
_space_group_IT_number 14
_symmetry_cell_setting monoclinic
_symmetry_space_group_name_Hall '-P 2yn'
_symmetry_space_group_name_H-M 'P 1 21/n 1'
_atom_sites_solution_hydrogens geom
_atom_sites_solution_primary direct
_atom_sites_solution_secondary difmap
_audit_creation_method SHELXL-97
_cell_angle_alpha 90.00
_cell_angle_beta 94.967(5)
_cell_angle_gamma 90.00
_cell_formula_units_Z 4
_cell_length_a 12.6210(6)
_cell_length_b 9.6352(7)
_cell_length_c 21.5566(18)
_cell_measurement_temperature 293(2)
_cell_volume 2611.6(3)
_computing_cell_refinement 'Bruker FRAMBO'
_computing_data_collection 'Bruker FRAMBO'
_computing_data_reduction 'Bruker SAINT'
_computing_molecular_graphics 'Bruker SHELXTL'
_computing_publication_material 'Bruker SHELXTL'
_computing_structure_refinement 'SHELXL-97 (Sheldrick, 1997)'
_computing_structure_solution 'SHELXS-97 (Sheldrick, 1990)'
_diffrn_ambient_temperature 293(2)
_diffrn_measured_fraction_theta_full 0.998
_diffrn_measured_fraction_theta_max 0.998
_diffrn_measurement_device_type 'multiwire proportional'
_diffrn_measurement_method 'phi and omega scans'
_diffrn_radiation_monochromator graphite
_diffrn_radiation_source 'fine-focus sealed tube'
_diffrn_radiation_type MoK\a
_diffrn_radiation_wavelength 0.71073
_diffrn_reflns_av_R_equivalents 0.0666
_diffrn_reflns_av_sigmaI/netI 0.1060
_diffrn_reflns_limit_h_max 8
_diffrn_reflns_limit_h_min -15
_diffrn_reflns_limit_k_max 10
_diffrn_reflns_limit_k_min -11
_diffrn_reflns_limit_l_max 23
_diffrn_reflns_limit_l_min -26
_diffrn_reflns_number 11005
_diffrn_reflns_theta_full 26.00
_diffrn_reflns_theta_max 26.00
_diffrn_reflns_theta_min 3.15
_exptl_absorpt_coefficient_mu 9.738
_exptl_absorpt_correction_type none
_exptl_crystal_density_diffrn 2.365
_exptl_crystal_density_method 'not measured'
_exptl_crystal_F_000 1752
_refine_diff_density_max 0.486
_refine_diff_density_min -0.467
_refine_diff_density_rms 0.093
_refine_ls_extinction_method none
_refine_ls_goodness_of_fit_ref 0.880
_refine_ls_hydrogen_treatment mixed
_refine_ls_matrix_type full
_refine_ls_number_parameters 325
_refine_ls_number_reflns 5116
_refine_ls_number_restraints 0
_refine_ls_restrained_S_all 0.880
_refine_ls_R_factor_all 0.1057
_refine_ls_R_factor_gt 0.0623
_refine_ls_shift/su_max 0.045
_refine_ls_shift/su_mean 0.008
_refine_ls_structure_factor_coef Fsqd
_refine_ls_weighting_details 'calc w=1/[\s^2^(Fo^2^)+(0.1000P)^2^+0.0000P] where P=(Fo^2^+2Fc^2^)/3'
_refine_ls_weighting_scheme calc
_refine_ls_wR_factor_gt 0.1446
_refine_ls_wR_factor_ref 0.1724
_reflns_number_gt 3428
_reflns_number_total 5116
_reflns_threshold_expression >2sigma(I)
_cod_data_source_file c4sc00983e2.cif
_cod_data_source_block p
_cod_depositor_comments
;
The following automatic conversions were performed:

'_symmetry_cell_setting' value 'Monoclinic' changed to 'monoclinic'
according to
/usr/data/users/saulius/crontab/automatic-downloads/rss-feeds/RSC/lib/dictionaries/cif_core.dic
dictionary named 'cif_core.dic' version 2.4.2 from 2011-04-26.

Automatic conversion script
Id: cif_fix_values 2281 2013-09-26 08:29:07Z andrius 

 Adding full bibliography for 1516597--1516598.cif.
;
_cod_original_sg_symbol_H-M P2(1)/n
_cod_database_code 1516598

loop_
_symmetry_equiv_pos_as_xyz
'x, y, z'
'-x+1/2, y+1/2, -z+1/2'
'-x, -y, -z'
'x-1/2, -y-1/2, z-1/2'

loop_
_atom_site_label
_atom_site_type_symbol
_atom_site_fract_x
_atom_site_fract_y
_atom_site_fract_z
_atom_site_U_iso_or_equiv
_atom_site_adp_type
_atom_site_occupancy
_atom_site_symmetry_multiplicity
_atom_site_calc_flag
_atom_site_refinement_flags
Br1 Br 0.07932(3) 0.11932(5) 0.18682(3) 0.03128(19) Uani 1 1 d .
O1 O 0.0100(2) 0.4621(4) 0.09945(18) 0.0309(8) Uani 1 1 d .
N2 N 0.0508(3) 0.5080(4) 0.20233(19) 0.0236(9) Uani 1 1 d .
S2 S 0.14113(8) 0.62812(13) 0.18379(7) 0.0269(3) Uani 1 1 d .
C2 C -0.0091(3) 0.4416(5) 0.1529(2) 0.0247(11) Uani 1 1 d .
O2 O 0.1939(2) 0.6665(4) 0.24263(19) 0.0382(10) Uani 1 1 d .
O3 O 0.0889(3) 0.7318(4) 0.1454(2) 0.0400(10) Uani 1 1 d .
C1 C -0.0993(3) 0.3466(5) 0.1706(2) 0.0208(10) Uani 1 1 d .
H1A H -0.0788 0.3089 0.2121 0.025 Uiso 1 1 calc R
N1 N -0.1554(3) -0.1209(5) 0.0054(2) 0.0406(12) Uani 1 1 d .
C5 C -0.2278(4) -0.1108(6) -0.0496(3) 0.0485(16) Uani 1 1 d .
H5A H -0.2734 -0.0319 -0.0462 0.073 Uiso 1 1 calc R
H5B H -0.2701 -0.1936 -0.0539 0.073 Uiso 1 1 calc R
H5C H -0.1883 -0.1002 -0.0854 0.073 Uiso 1 1 calc R
C4 C -0.0784(4) -0.2348(5) 0.0100(3) 0.0397(14) Uani 1 1 d .
H4A H -0.0359 -0.2291 0.0491 0.060 Uiso 1 1 calc R
H4B H -0.0332 -0.2281 -0.0235 0.060 Uiso 1 1 calc R
H4C H -0.1155 -0.3219 0.0074 0.060 Uiso 1 1 calc R
C11 C -0.1136(3) 0.2268(5) 0.1262(2) 0.0210(10) Uani 1 1 d .
C12 C -0.1968(3) 0.2190(5) 0.0788(2) 0.0250(11) Uani 1 1 d .
H12A H -0.2449 0.2922 0.0741 0.030 Uiso 1 1 calc R
C13 C -0.2104(3) 0.1067(5) 0.0386(2) 0.0275(11) Uani 1 1 d .
H13A H -0.2662 0.1073 0.0074 0.033 Uiso 1 1 calc R
C14 C -0.1409(3) -0.0084(5) 0.0443(3) 0.0284(12) Uani 1 1 d .
C15 C -0.0562(4) -0.0005(5) 0.0905(2) 0.0271(11) Uani 1 1 d .
H15A H -0.0075 -0.0730 0.0953 0.032 Uiso 1 1 calc R
C16 C -0.0441(3) 0.1131(5) 0.1288(2) 0.0235(11) Uani 1 1 d .
C21 C -0.2002(3) 0.4337(5) 0.1747(2) 0.0232(11) Uani 1 1 d .
C22 C -0.2703(4) 0.3942(5) 0.2177(3) 0.0324(13) Uani 1 1 d .
H22A H -0.2548 0.3181 0.2435 0.039 Uiso 1 1 calc R
C23 C -0.3630(4) 0.4683(6) 0.2221(3) 0.0378(14) Uani 1 1 d .
H23A H -0.4101 0.4411 0.2506 0.045 Uiso 1 1 calc R
C24 C -0.3865(4) 0.5815(7) 0.1848(3) 0.0476(17) Uani 1 1 d .
H24A H -0.4494 0.6303 0.1879 0.057 Uiso 1 1 calc R
C25 C -0.3164(4) 0.6227(6) 0.1426(3) 0.0461(16) Uani 1 1 d .
H25A H -0.3312 0.7006 0.1179 0.055 Uiso 1 1 calc R
C26 C -0.2233(4) 0.5476(5) 0.1371(3) 0.0335(13) Uani 1 1 d .
H26A H -0.1768 0.5741 0.1080 0.040 Uiso 1 1 calc R
C31 C 0.0333(3) 0.4884(5) 0.2674(2) 0.0267(12) Uani 1 1 d .
C32 C 0.0964(4) 0.3991(5) 0.3042(3) 0.0318(12) Uani 1 1 d .
H32A H 0.1529 0.3536 0.2881 0.038 Uiso 1 1 calc R
C33 C 0.0748(5) 0.3778(6) 0.3655(3) 0.0489(16) Uani 1 1 d .
H33A H 0.1165 0.3174 0.3908 0.059 Uiso 1 1 calc R
C34 C -0.0092(5) 0.4470(7) 0.3885(3) 0.0545(18) Uani 1 1 d .
H34A H -0.0241 0.4321 0.4295 0.065 Uiso 1 1 calc R
C35 C -0.0707(5) 0.5372(7) 0.3520(3) 0.0498(17) Uani 1 1 d .
H35A H -0.1272 0.5826 0.3682 0.060 Uiso 1 1 calc R
C36 C -0.0495(4) 0.5612(6) 0.2910(3) 0.0328(13) Uani 1 1 d .
H36A H -0.0896 0.6245 0.2664 0.039 Uiso 1 1 calc R
C41 C 0.2318(3) 0.5395(5) 0.1406(3) 0.0254(11) Uani 1 1 d .
C42 C 0.2353(4) 0.5647(5) 0.0785(3) 0.0310(13) Uani 1 1 d .
H42A H 0.1864 0.6243 0.0576 0.037 Uiso 1 1 calc R
C43 C 0.3134(4) 0.4993(6) 0.0469(3) 0.0390(14) Uani 1 1 d .
H43A H 0.3171 0.5168 0.0047 0.047 Uiso 1 1 calc R
C44 C 0.3850(4) 0.4096(6) 0.0772(3) 0.0380(14) Uani 1 1 d .
C45 C 0.3787(4) 0.3824(5) 0.1398(3) 0.0319(13) Uani 1 1 d .
H45A H 0.4262 0.3205 0.1602 0.038 Uiso 1 1 calc R
C46 C 0.3019(3) 0.4468(5) 0.1725(3) 0.0302(12) Uani 1 1 d .
H46A H 0.2975 0.4285 0.2145 0.036 Uiso 1 1 calc R
C47 C 0.4704(4) 0.3390(7) 0.0424(4) 0.0563(19) Uani 1 1 d .
H47C H 0.4642 0.3691 -0.0002 0.084 Uiso 1 1 calc R
H47D H 0.4614 0.2402 0.0440 0.084 Uiso 1 1 calc R
H47A H 0.5394 0.3634 0.0615 0.084 Uiso 1 1 calc R

loop_
_atom_site_aniso_label
_atom_site_aniso_U_11
_atom_site_aniso_U_22
_atom_site_aniso_U_33
_atom_site_aniso_U_23
_atom_site_aniso_U_13
_atom_site_aniso_U_12
Br1 0.0248(3) 0.0310(3) 0.0365(3) -0.0029(3) -0.0064(2) 0.0066(2)
O1 0.0270(16) 0.032(2) 0.035(2) 0.0017(19) 0.0071(15) -0.0012(15)
N2 0.0184(17) 0.022(2) 0.030(2) -0.006(2) 0.0041(16) -0.0011(16)
S2 0.0232(6) 0.0173(6) 0.0401(8) -0.0022(6) 0.0024(5) -0.0030(5)
C2 0.022(2) 0.021(3) 0.032(3) -0.001(2) 0.006(2) 0.0042(19)
O2 0.0282(17) 0.035(2) 0.052(3) -0.013(2) 0.0037(17) -0.0101(15)
O3 0.0373(19) 0.022(2) 0.060(3) 0.007(2) 0.0025(18) 0.0057(15)
C1 0.017(2) 0.021(3) 0.024(3) 0.002(2) 0.0051(18) 0.0021(18)
N1 0.039(2) 0.033(3) 0.049(3) -0.020(3) -0.002(2) 0.000(2)
C5 0.046(3) 0.053(4) 0.046(4) -0.022(3) 0.000(3) -0.011(3)
C4 0.047(3) 0.025(3) 0.048(4) -0.011(3) 0.010(3) -0.006(2)
C11 0.016(2) 0.021(2) 0.026(3) -0.003(2) 0.0035(18) -0.0014(18)
C12 0.017(2) 0.032(3) 0.027(3) -0.004(2) 0.0011(19) 0.0002(19)
C13 0.022(2) 0.035(3) 0.025(3) -0.003(3) -0.0024(19) -0.001(2)
C14 0.027(2) 0.024(3) 0.034(3) -0.003(3) 0.006(2) -0.007(2)
C15 0.029(2) 0.018(3) 0.033(3) 0.000(2) 0.000(2) -0.001(2)
C16 0.021(2) 0.030(3) 0.020(3) 0.002(2) 0.0031(18) -0.004(2)
C21 0.017(2) 0.020(2) 0.032(3) -0.006(2) -0.0002(19) 0.0009(18)
C22 0.024(2) 0.032(3) 0.041(3) 0.003(3) 0.005(2) -0.001(2)
C23 0.026(2) 0.044(3) 0.046(4) -0.008(3) 0.012(2) 0.004(2)
C24 0.023(2) 0.060(4) 0.060(4) -0.026(4) 0.004(3) 0.012(3)
C25 0.042(3) 0.038(3) 0.056(4) -0.006(3) -0.008(3) 0.015(3)
C26 0.027(2) 0.029(3) 0.044(4) 0.003(3) 0.004(2) 0.004(2)
C31 0.023(2) 0.027(3) 0.030(3) -0.011(3) 0.005(2) -0.009(2)
C32 0.036(3) 0.027(3) 0.033(3) -0.004(3) -0.001(2) 0.000(2)
C33 0.059(4) 0.043(4) 0.042(4) -0.001(3) -0.008(3) -0.006(3)
C34 0.071(4) 0.059(4) 0.036(4) -0.007(4) 0.015(3) -0.029(4)
C35 0.042(3) 0.055(4) 0.056(5) -0.022(4) 0.025(3) -0.011(3)
C36 0.021(2) 0.034(3) 0.044(4) -0.017(3) 0.004(2) -0.001(2)
C41 0.015(2) 0.025(3) 0.037(3) 0.000(3) 0.005(2) -0.0046(18)
C42 0.026(2) 0.026(3) 0.042(4) 0.012(3) 0.006(2) 0.000(2)
C43 0.033(3) 0.044(4) 0.042(4) 0.008(3) 0.017(2) 0.001(2)
C44 0.027(2) 0.030(3) 0.059(4) 0.008(3) 0.010(3) -0.001(2)
C45 0.024(2) 0.027(3) 0.045(4) 0.007(3) -0.001(2) 0.004(2)
C46 0.023(2) 0.032(3) 0.035(3) 0.006(3) -0.001(2) -0.001(2)
C47 0.046(3) 0.049(4) 0.078(5) 0.008(4) 0.028(3) 0.012(3)

loop_
_atom_type_symbol
_atom_type_description
_atom_type_scat_dispersion_real
_atom_type_scat_dispersion_imag
_atom_type_scat_source
C C 0.0033 0.0016 'International Tables Vol C Tables 4.2.6.8 and 6.1.1.4'
H H 0.0000 0.0000 'International Tables Vol C Tables 4.2.6.8 and 6.1.1.4'
N N 0.0061 0.0033 'International Tables Vol C Tables 4.2.6.8 and 6.1.1.4'
O O 0.0106 0.0060 'International Tables Vol C Tables 4.2.6.8 and 6.1.1.4'
S S 0.1246 0.1234 'International Tables Vol C Tables 4.2.6.8 and 6.1.1.4'
Br Br -0.2901 2.4595 'International Tables Vol C Tables 4.2.6.8 and 6.1.1.4'

loop_
_geom_angle_atom_site_label_1
_geom_angle_atom_site_label_2
_geom_angle_atom_site_label_3
_geom_angle
C2 N2 C31 123.8(4)
C2 N2 S2 117.4(3)
C31 N2 S2 118.6(3)
O3 S2 O2 119.4(2)
O3 S2 N2 109.2(2)
O2 S2 N2 103.8(2)
O3 S2 C41 108.9(2)
O2 S2 C41 108.7(2)
N2 S2 C41 106.0(2)
O1 C2 N2 120.5(4)
O1 C2 C1 123.1(4)
N2 C2 C1 116.4(4)
C11 C1 C2 110.5(4)
C11 C1 C21 113.8(4)
C2 C1 C21 109.0(4)
C14 N1 C5 119.5(5)
C14 N1 C4 119.9(4)
C5 N1 C4 118.5(5)
C16 C11 C12 114.5(4)
C16 C11 C1 122.4(4)
C12 C11 C1 123.2(4)
C13 C12 C11 122.8(4)
C12 C13 C14 121.0(4)
N1 C14 C15 122.1(5)
N1 C14 C13 121.2(5)
C15 C14 C13 116.7(5)
C16 C15 C14 120.7(5)
C15 C16 C11 124.2(4)
C15 C16 Br1 117.4(3)
C11 C16 Br1 118.3(4)
C26 C21 C22 119.8(4)
C26 C21 C1 122.3(4)
C22 C21 C1 117.9(4)
C21 C22 C23 119.7(5)
C24 C23 C22 120.9(5)
C23 C24 C25 119.7(5)
C24 C25 C26 120.0(6)
C21 C26 C25 119.9(5)
C32 C31 C36 121.3(5)
C32 C31 N2 120.7(4)
C36 C31 N2 118.0(5)
C31 C32 C33 119.3(5)
C32 C33 C34 119.4(6)
C35 C34 C33 121.0(6)
C34 C35 C36 120.4(5)
C35 C36 C31 118.5(6)
C42 C41 C46 121.5(5)
C42 C41 S2 120.7(4)
C46 C41 S2 117.7(4)
C41 C42 C43 118.8(5)
C44 C43 C42 121.0(6)
C43 C44 C45 119.5(5)
C43 C44 C47 120.7(6)
C45 C44 C47 119.9(5)
C44 C45 C46 120.7(5)
C41 C46 C45 118.4(5)

loop_
_geom_bond_atom_site_label_1
_geom_bond_atom_site_label_2
_geom_bond_distance
Br1 C16 1.912(5)
O1 C2 1.213(6)
N2 C2 1.407(6)
N2 C31 1.451(6)
N2 S2 1.696(4)
S2 O3 1.422(4)
S2 O2 1.429(4)
S2 C41 1.757(5)
C2 C1 1.534(6)
C1 C11 1.500(6)
C1 C21 1.534(6)
N1 C14 1.372(6)
N1 C5 1.436(7)
N1 C4 1.464(6)
C11 C16 1.402(6)
C11 C12 1.403(6)
C12 C13 1.387(7)
C13 C14 1.413(7)
C14 C15 1.400(7)
C15 C16 1.371(7)
C21 C26 1.381(7)
C21 C22 1.388(7)
C22 C23 1.381(7)
C23 C24 1.372(8)
C24 C25 1.381(9)
C25 C26 1.393(7)
C31 C32 1.376(7)
C31 C36 1.391(6)
C32 C33 1.387(8)
C33 C34 1.380(9)
C34 C35 1.368(9)
C35 C36 1.383(9)
C41 C42 1.366(7)
C41 C46 1.395(7)
C42 C43 1.397(7)
C43 C44 1.374(7)
C44 C45 1.383(8)
C44 C47 1.525(7)
C45 C46 1.392(7)
